data_7233260
loop_
_publ_author_name
'Wei, Mei-Jie'
'Gao, Ying'
'Li, Ke'
'Li, Bo'
'Fu, Jia-Qi'
'Zang, Hong-Ying'
'Shao, Kui-Zhan'
'Su, Zhong-Min'

_publ_section_title
;
 Supramolecular hydrogen-bonded organic networks through acid--base pairs
 as efficient proton-conducting electrolytes
;
_journal_issue 33
_journal_name_full CrystEngComm
_journal_page_first 4996
_journal_paper_doi 10.1039/C9CE00762H
_journal_volume 21
_journal_year 2019
_chemical_formula_sum 'C8 H22 N12 O8 P0 S2'
_chemical_formula_weight 478.49
_space_group_crystal_system triclinic
_space_group_IT_number 2
_space_group_name_Hall '-P 1'
_space_group_name_H-M_alt 'P -1'
_symmetry_space_group_name_Hall '-P 1'
_symmetry_space_group_name_H-M 'P -1'
_atom_sites_solution_hydrogens mixed
_audit_creation_method SHELXL-2014
_audit_update_record
;
2017-11-27 deposited with the CCDC.    2019-07-22 downloaded from the CCDC.
;
_cell_angle_alpha 93.919(5)
_cell_angle_beta 98.389(5)
_cell_angle_gamma 108.883(5)
_cell_formula_units_Z 1
_cell_length_a 6.206(5)
_cell_length_b 7.228(5)
_cell_length_c 11.882(5)
_cell_measurement_reflns_used 1494
_cell_measurement_temperature 293(2)
_cell_measurement_theta_max 28.30
_cell_measurement_theta_min 3.00
_cell_volume 495.1(6)
_computing_cell_refinement 'Bruker SAINT v8.34a'
_computing_data_collection 'Bruker APEX 2'
_computing_data_reduction 'Bruker SAINT v8.34a'
_computing_molecular_graphics 'Bruker SHELXTL'
_computing_publication_material 'Bruker SHELXTL & local programs'
_computing_structure_refinement 'SHELXL-2014 (Sheldrick, 2014)'
_computing_structure_solution 'Bruker SHELXTL 2014/4'
_diffrn_ambient_temperature 293(2)
_diffrn_detector_area_resol_mean 0.01
_diffrn_measured_fraction_theta_full 0.994
_diffrn_measured_fraction_theta_max 0.986
_diffrn_measurement_device_type 'Bruker Smart Apex II CCD'
_diffrn_measurement_method \w-2\q
_diffrn_radiation_type MoK\a
_diffrn_radiation_wavelength 0.71069
_diffrn_reflns_av_R_equivalents 0.0278
_diffrn_reflns_av_unetI/netI 0.0464
_diffrn_reflns_Laue_measured_fraction_full 0.994
_diffrn_reflns_Laue_measured_fraction_max 0.986
_diffrn_reflns_limit_h_max 8
_diffrn_reflns_limit_h_min -8
_diffrn_reflns_limit_k_max 9
_diffrn_reflns_limit_k_min -6
_diffrn_reflns_limit_l_max 15
_diffrn_reflns_limit_l_min -15
_diffrn_reflns_number 3749
_diffrn_reflns_point_group_measured_fraction_full 0.994
_diffrn_reflns_point_group_measured_fraction_max 0.986
_diffrn_reflns_theta_full 25.000
_diffrn_reflns_theta_max 28.497
_diffrn_reflns_theta_min 1.746
_diffrn_source 'fine-focus sealed tube'
_exptl_absorpt_coefficient_mu 0.336
_exptl_absorpt_correction_T_max 0.955
_exptl_absorpt_correction_T_min 0.918
_exptl_absorpt_correction_type multi-scan
_exptl_absorpt_process_details 'SADABS 2014/4 Bruker AXS Madison WI USA'
_exptl_crystal_colour white
_exptl_crystal_density_diffrn 1.605
_exptl_crystal_description flake
_exptl_crystal_F_000 250
_exptl_crystal_size_max 0.280
_exptl_crystal_size_mid 0.220
_exptl_crystal_size_min 0.180
_refine_diff_density_max 0.671
_refine_diff_density_min -0.623
_refine_diff_density_rms 0.132
_refine_ls_extinction_method none
_refine_ls_goodness_of_fit_ref 1.068
_refine_ls_hydrogen_treatment refall
_refine_ls_matrix_type full
_refine_ls_number_parameters 176
_refine_ls_number_reflns 2488
_refine_ls_number_restraints 0
_refine_ls_restrained_S_all 1.068
_refine_ls_R_factor_all 0.0578
_refine_ls_R_factor_gt 0.0471
_refine_ls_shift/su_max 0.001
_refine_ls_shift/su_mean 0.000
_refine_ls_structure_factor_coef Fsqd
_refine_ls_weighting_details 'w=1/[\s^2^(Fo^2^)+(0.0944P)^2^+0.0336P] where P=(Fo^2^+2Fc^2^)/3'
_refine_ls_weighting_scheme calc
_refine_ls_wR_factor_gt 0.1399
_refine_ls_wR_factor_ref 0.1483
_reflns_Friedel_coverage 0.000
_reflns_number_gt 2046
_reflns_number_total 2488
_reflns_threshold_expression 'I > 2\s(I)'
_cod_data_source_file c9ce00762h2.cif
_cod_data_source_block shelx
_cod_depositor_comments 'Adding full bibliography for 7233260--7233261.cif.'
_cod_database_code 7233260
_shelx_space_group_comment
;
The symmetry employed for this shelxl refinement is uniquely defined
by the following loop, which should always be used as a source of
symmetry information in preference to the above space-group names.
They are only intended as comments.
;
_shelx_estimated_absorpt_t_min 0.912
_shelx_estimated_absorpt_t_max 0.942
_shelxl_version_number 2014-3

loop_
_space_group_symop_operation_xyz
'x, y, z'
'-x, -y, -z'

loop_
_atom_site_label
_atom_site_type_symbol
_atom_site_fract_x
_atom_site_fract_y
_atom_site_fract_z
_atom_site_U_iso_or_equiv
_atom_site_adp_type
_atom_site_occupancy
_atom_site_site_symmetry_order
_atom_site_calc_flag
S1 S 0.13641(9) 0.62250(7) 0.85292(4) 0.02829(19) Uani 1 1 d
O2 O 0.0859(3) 0.5130(3) 0.73934(13) 0.0413(4) Uani 1 1 d
O3 O 0.0466(3) 0.7843(3) 0.85458(17) 0.0469(5) Uani 1 1 d
N2 N -0.4417(3) 0.1680(3) 0.69490(15) 0.0310(4) Uani 1 1 d
O1 O 0.3803(3) 0.6864(3) 0.90339(15) 0.0460(5) Uani 1 1 d
N6 N -0.3366(3) 0.3170(3) 0.53214(15) 0.0297(4) Uani 1 1 d
N5 N -0.0846(4) 0.2166(3) 0.44191(18) 0.0363(5) Uani 1 1 d
N4 N -0.1853(3) 0.0667(2) 0.59884(15) 0.0308(4) Uani 1 1 d
C3 C -0.2048(4) 0.2004(3) 0.52635(17) 0.0277(4) Uani 1 1 d
C4 C -0.0182(4) 0.4545(3) 0.93885(18) 0.0352(5) Uani 1 1 d
C2 C -0.3075(4) 0.0540(3) 0.68215(18) 0.0294(4) Uani 1 1 d
O1W O 0.3467(4) 1.1680(3) 0.87839(18) 0.0501(5) Uani 1 1 d
N3 N -0.3051(4) -0.0721(3) 0.75767(19) 0.0423(5) Uani 1 1 d
N1 N -0.5777(4) 0.4103(4) 0.6350(2) 0.0452(5) Uani 1 1 d
C1 C -0.4505(4) 0.2999(3) 0.61875(18) 0.0306(4) Uani 1 1 d
H4B H -0.184(5) 0.417(4) 0.898(3) 0.045(7) Uiso 1 1 d
H4A H 0.032(6) 0.354(5) 0.930(3) 0.070(11) Uiso 1 1 d
H3B H -0.402(6) -0.088(4) 0.805(3) 0.051(8) Uiso 1 1 d
H1B H -0.589(6) 0.508(5) 0.587(3) 0.057(9) Uiso 1 1 d
H3A H -0.213(5) -0.131(4) 0.756(2) 0.041(8) Uiso 1 1 d
H5A H -0.007(5) 0.146(4) 0.438(2) 0.033(7) Uiso 1 1 d
H1A H -0.645(5) 0.400(4) 0.688(3) 0.039(7) Uiso 1 1 d
H5B H -0.098(6) 0.289(5) 0.396(3) 0.055(9) Uiso 1 1 d
H1C H 0.233(7) 1.069(6) 0.884(3) 0.077(12) Uiso 1 1 d
H1D H 0.420(7) 1.194(6) 0.944(4) 0.071(12) Uiso 1 1 d

loop_
_atom_site_aniso_label
_atom_site_aniso_U_11
_atom_site_aniso_U_22
_atom_site_aniso_U_33
_atom_site_aniso_U_23
_atom_site_aniso_U_13
_atom_site_aniso_U_12
S1 0.0298(3) 0.0345(3) 0.0208(3) 0.01003(19) 0.00931(19) 0.0078(2)
O2 0.0489(10) 0.0508(10) 0.0218(8) 0.0061(7) 0.0123(7) 0.0109(8)
O3 0.0541(11) 0.0408(9) 0.0520(11) 0.0154(8) 0.0127(9) 0.0209(8)
N2 0.0324(9) 0.0379(9) 0.0251(9) 0.0100(7) 0.0089(7) 0.0125(7)
O1 0.0299(9) 0.0690(12) 0.0338(9) 0.0149(8) 0.0077(7) 0.0071(8)
N6 0.0337(9) 0.0325(9) 0.0248(8) 0.0082(6) 0.0070(7) 0.0121(7)
N5 0.0475(12) 0.0401(10) 0.0318(10) 0.0165(8) 0.0190(9) 0.0216(9)
N4 0.0384(10) 0.0303(8) 0.0273(9) 0.0099(7) 0.0117(8) 0.0127(7)
C3 0.0303(10) 0.0267(9) 0.0236(9) 0.0038(7) 0.0042(8) 0.0064(7)
C4 0.0459(14) 0.0322(11) 0.0232(11) 0.0056(8) 0.0150(9) 0.0030(9)
C2 0.0281(10) 0.0317(10) 0.0273(10) 0.0069(8) 0.0054(8) 0.0077(8)
O1W 0.0589(13) 0.0497(11) 0.0332(10) 0.0053(8) 0.0172(9) 0.0029(9)
N3 0.0491(13) 0.0505(12) 0.0413(12) 0.0265(9) 0.0238(10) 0.0247(10)
N1 0.0551(14) 0.0601(14) 0.0393(12) 0.0190(10) 0.0226(10) 0.0361(11)
C1 0.0298(10) 0.0369(11) 0.0253(10) 0.0057(8) 0.0029(8) 0.0120(8)

loop_
_atom_type_symbol
_atom_type_description
_atom_type_scat_dispersion_real
_atom_type_scat_dispersion_imag
_atom_type_scat_source
C C 0.0033 0.0016 'International Tables Vol C Tables 4.2.6.8 and 6.1.1.4'
H H 0.0000 0.0000 'International Tables Vol C Tables 4.2.6.8 and 6.1.1.4'
N N 0.0061 0.0033 'International Tables Vol C Tables 4.2.6.8 and 6.1.1.4'
O O 0.0106 0.0060 'International Tables Vol C Tables 4.2.6.8 and 6.1.1.4'
P P 0.1023 0.0942 'International Tables Vol C Tables 4.2.6.8 and 6.1.1.4'
S S 0.1246 0.1234 'International Tables Vol C Tables 4.2.6.8 and 6.1.1.4'

loop_
_geom_angle_atom_site_label_1
_geom_angle_atom_site_label_2
_geom_angle_atom_site_label_3
_geom_angle
_geom_angle_site_symmetry_1
O3 S1 O1 111.90(12) .
O3 S1 O2 112.34(11) .
O1 S1 O2 112.68(11) .
O3 S1 C4 106.18(12) .
O1 S1 C4 107.81(12) .
O2 S1 C4 105.39(11) .
C2 N2 C1 118.79(17) .
C1 N6 C3 115.69(18) .
C3 N5 H5A 117.5(19) .
C3 N5 H5B 119(2) .
H5A N5 H5B 123(3) .
C2 N4 C3 115.12(18) .
N5 C3 N6 117.29(19) .
N5 C3 N4 116.6(2) .
N6 C3 N4 126.09(18) .
C4 C4 S1 112.1(2) 2_567
C4 C4 H4B 112.9(16) 2_567
S1 C4 H4B 102.8(16) .
C4 C4 H4A 115(2) 2_567
S1 C4 H4A 103(2) .
H4B C4 H4A 110(3) .
N4 C2 N3 121.0(2) .
N4 C2 N2 122.38(19) .
N3 C2 N2 116.64(19) .
H1C O1W H1D 102(4) .
C2 N3 H3B 118(2) .
C2 N3 H3A 118(2) .
H3B N3 H3A 124(3) .
C1 N1 H1B 122.3(19) .
C1 N1 H1A 121(2) .
H1B N1 H1A 117(3) .
N1 C1 N6 120.9(2) .
N1 C1 N2 117.2(2) .
N6 C1 N2 121.88(19) .

loop_
_geom_bond_atom_site_label_1
_geom_bond_atom_site_label_2
_geom_bond_distance
_geom_bond_site_symmetry_2
S1 O3 1.4493(19) .
S1 O1 1.452(2) .
S1 O2 1.4547(17) .
S1 C4 1.772(2) .
N2 C2 1.364(3) .
N2 C1 1.366(3) .
N6 C1 1.322(3) .
N6 C3 1.356(3) .
N5 C3 1.324(3) .
N5 H5A 0.81(3) .
N5 H5B 0.79(4) .
N4 C2 1.323(3) .
N4 C3 1.360(3) .
C4 C4 1.508(4) 2_567
C4 H4B 1.01(3) .
C4 H4A 0.89(4) .
C2 N3 1.324(3) .
O1W H1C 0.84(4) .
O1W H1D 0.82(4) .
N3 H3B 0.87(3) .
N3 H3A 0.81(3) .
N1 C1 1.315(3) .
N1 H1B 0.95(4) .
N1 H1A 0.80(3) .

loop_
_geom_torsion_atom_site_label_1
_geom_torsion_atom_site_label_2
_geom_torsion_atom_site_label_3
_geom_torsion_atom_site_label_4
_geom_torsion
_geom_torsion_site_symmetry_4
C1 N6 C3 N5 -178.7(2) .
C1 N6 C3 N4 1.8(3) .
C2 N4 C3 N5 -180.0(2) .
C2 N4 C3 N6 -0.5(3) .
O3 S1 C4 C4 -61.3(3) 2_567
O1 S1 C4 C4 58.8(3) 2_567
O2 S1 C4 C4 179.4(3) 2_567
C3 N4 C2 N3 179.3(2) .
C3 N4 C2 N2 -0.5(3) .
C1 N2 C2 N4 0.1(3) .
C1 N2 C2 N3 -179.7(2) .
C3 N6 C1 N1 177.8(2) .
C3 N6 C1 N2 -2.2(3) .
C2 N2 C1 N1 -178.6(2) .
C2 N2 C1 N6 1.4(3) .
